data_9010725
loop_
_publ_author_name
'Brigatti, M. F.'
'Caprilli, E.'
'Funiciello, R.'
'Giordano, G.'
'Mottana, A.'
'Poppi, L.'

_publ_section_title
;
 Crystal chemisty of ferroan phlogopites from the Albano maar lake
 (Colli Albani volcano, central Italy)
 Locality: Colli Albani volcano, central Italy
 Sample: 5D
;
_journal_name_full 'European Journal of Mineralogy'
_journal_page_first 611
_journal_page_last 621
_journal_volume 17
_journal_year 2005
_chemical_formula_sum 'Al1.403 Ba0.008 Fe0.573 K0.988 Mg1.827 Mn0.006 O12 Si2.912 Ti0.165'
_chemical_name_mineral Phlogopite
_space_group_IT_number 12
_symmetry_space_group_name_Hall '-C 2y'
_symmetry_space_group_name_H-M 'C 1 2/m 1'
_cell_angle_alpha 90
_cell_angle_beta 100.02
_cell_angle_gamma 90
_cell_formula_units_Z 2
_cell_length_a 5.318
_cell_length_b 9.205
_cell_length_c 10.230
_cell_volume 493.143
_exptl_crystal_density_diffrn 2.936
_cod_original_formula_sum 'Ba.008 K.988 Al1.403 Ti.165 Fe.573 Mg1.827 Mn.006 Si2.912 O12'
_cod_database_code 9010725

loop_
_symmetry_equiv_pos_as_xyz
x,y,z
1/2+x,1/2+y,z
x,-y,z
1/2+x,1/2-y,z
-x,y,-z
1/2-x,1/2+y,-z
-x,-y,-z
1/2-x,1/2-y,-z

loop_
_atom_site_aniso_label
_atom_site_aniso_U_11
_atom_site_aniso_U_22
_atom_site_aniso_U_33
_atom_site_aniso_U_12
_atom_site_aniso_U_13
_atom_site_aniso_U_23
BaA 0.03098 0.03005 0.02571 0.00000 0.00454 0.00000
KA 0.03098 0.03005 0.02571 0.00000 0.00454 0.00000
AlM1 0.00834 0.00773 0.01594 0.00000 0.00374 0.00000
TiM1 0.00834 0.00773 0.01594 0.00000 0.00374 0.00000
Fe2+M1 0.00834 0.00773 0.01594 0.00000 0.00374 0.00000
MgM1 0.00834 0.00773 0.01594 0.00000 0.00374 0.00000
MnM1 0.00834 0.00773 0.01594 0.00000 0.00374 0.00000
AlM2 0.00736 0.01073 0.01234 0.00000 0.00107 0.00000
TiM2 0.00736 0.01073 0.01234 0.00000 0.00107 0.00000
Fe2+M2 0.00736 0.01073 0.01234 0.00000 0.00107 0.00000
MgM2 0.00736 0.01073 0.01234 0.00000 0.00107 0.00000
MnM2 0.00736 0.01073 0.01234 0.00000 0.00107 0.00000
SiT 0.00778 0.00816 0.00925 -0.00073 0.00214 0.00000
AlT 0.00778 0.00816 0.00925 -0.00073 0.00214 0.00000
O1 0.02417 0.01159 0.01491 0.00000 -0.00107 0.00000
O2 0.01695 0.02447 0.01285 -0.00757 0.00508 -0.00470
O3 0.01098 0.01073 0.01080 0.00073 0.00080 0.00000
O4 0.01028 0.01159 0.01080 0.00000 0.00214 0.00000

loop_
_atom_site_label
_atom_site_fract_x
_atom_site_fract_y
_atom_site_fract_z
_atom_site_occupancy
_atom_site_U_iso_or_equiv
_atom_site_type_symbol
_atom_site_attached_hydrogens
BaA 0.00000 0.50000 0.00000 0.00800 0.02976 Ba 0
KA 0.00000 0.50000 0.00000 0.98800 0.02976 K 0
AlM1 0.00000 0.00000 0.50000 0.10500 0.01039 Al 0
TiM1 0.00000 0.00000 0.50000 0.05500 0.01039 Ti 0
Fe2+M1 0.00000 0.00000 0.50000 0.19100 0.01039 Fe 0
MgM1 0.00000 0.00000 0.50000 0.60900 0.01039 Mg 0
MnM1 0.00000 0.00000 0.50000 0.00200 0.01039 Mn 0
AlM2 0.00000 0.33480 0.50000 0.10500 0.01026 Al 0
TiM2 0.00000 0.33480 0.50000 0.05500 0.01026 Ti 0
Fe2+M2 0.00000 0.33480 0.50000 0.19100 0.01026 Fe 0
MgM2 0.00000 0.33480 0.50000 0.60900 0.01026 Mg 0
MnM2 0.00000 0.33480 0.50000 0.00200 0.01026 Mn 0
SiT 0.07540 0.16700 0.22680 0.72800 0.00823 Si 0
AlT 0.07540 0.16700 0.22680 0.27200 0.00823 Al 0
O1 0.00600 0.00000 0.17050 1.00000 0.01722 O 0
O2 0.33120 0.22480 0.17000 1.00000 0.01786 O 0
O3 0.13110 0.16710 0.39190 1.00000 0.01102 O 0
O4 0.13130 0.50000 0.39870 1.00000 0.01089 O 0

loop_
_cod_changelog_entry_id
_cod_changelog_entry_author
_cod_changelog_entry_date
_cod_changelog_entry_text
1
;cod-tools version 3.8.0
Id: cif_guess_AMCSD_atom_types 9581 2023-05-17 12:35:41Z saulius
;
2023-05-23T09:23:08+03:00
;Derived atom types and hydrogen counts
from atom names that follow the AMCSD naming convention
(Wat == water, O-H == hydroxyl).
;

_cod_duplicate_entry 9005730
